data_2106060
loop_
_publ_author_name
'Stephenson, N.C.'
'Roth, R.S.'

_publ_section_title
;
 Structural Systematics in the Binary System Ta2 O5 W O3. I. The Structure
 of Ta22 W4 O67
;
_journal_name_full 'Acta Crystallographica B (24,1968-38,1982)'
_journal_page_first 1010
_journal_page_last 1017
_journal_volume 27
_journal_year 1971
_chemical_formula_sum 'O67 Ta22 W4'
_chemical_name_systematic 'W4 Ta22 O67'
_space_group_IT_number 38
_symmetry_space_group_name_Hall 'C -2 2'
_symmetry_space_group_name_H-M 'C 2 m m'
_cell_angle_alpha 90
_cell_angle_beta 90
_cell_angle_gamma 90
_cell_formula_units_Z 1
_cell_length_a 6.136
_cell_length_b 47.4
_cell_length_c 3.84
_cell_volume 1116.850
_citation_journal_id_ASTM ACBCAR
_cod_data_source_file Stephenson_ACBCAR_1971_1866.cif
_cod_data_source_block O67Ta22W4
_cod_original_cell_volume 1116.85
_cod_original_sg_symbol_Hall 'A 2 -2 (z,y,-x)'
_cod_database_code 2106060

loop_
_symmetry_equiv_pos_as_xyz
x,y,z
x,-y,-z
x,y,-z
x,-y,z
x+1/2,y+1/2,z
x+1/2,-y+1/2,-z
x+1/2,y+1/2,-z
x+1/2,-y+1/2,z

loop_
_atom_site_label
_atom_site_type_symbol
_atom_site_fract_x
_atom_site_fract_y
_atom_site_fract_z
_atom_site_occupancy
_atom_site_U_iso_or_equiv
O11 O-2 0.98 0 0.5 0.9697 0.0
O3 O-2 0.368 0.2179 0 0.9697 0.0
O17 O-2 0.24 0.015 0 0.25 0.0
O10 O-2 0.808 0.0959 0 0.9697 0.0
W2 W+6 0.0709 0.07223 0 0.1538 0.0
O1 O-2 0.959 0.1969 0 0.9697 0.0
O12 O-2 0.08 0.077 0.5 0.9697 0.0
O19 O-2 0.5 0.038 0.5 0.9697 0.0
Ta6 Ta+5 0.0296 0.38227 0 0.8462 0.0
O14 O-2 0.082 0.234 0.5 0.9697 0.0
O8 O-2 0.736 0.2374 0 0.9697 0.0
Ta1 Ta+5 0 0 0 0.8462 0.0
W7 W+6 0.0317 0.46021 0 0.1538 0.0
O15 O-2 0.156 0.309 0.5 0.9697 0.0
W3 W+6 0.0712 0.1527 0 0.1538 0.0
O9 O-2 0.797 0.1499 0 0.9697 0.0
Ta3 Ta+5 0.0712 0.1527 0 0.8462 0.0
Ta7 Ta+5 0.0317 0.46021 0 0.8462 0.0
W4 W+6 0.0822 0.23368 0 0.1538 0.0
O16 O-2 0.032 0.382 0.5 0.9697 0.0
W6 W+6 0.0296 0.38227 0 0.1538 0.0
W5 W+6 0.1524 0.30921 0 0.1538 0.0
O5 O-2 0.389 0.0736 0 0.9697 0.0
O13 O-2 0.082 0.153 0.5 0.9697 0.0
O2 O-2 0.194 0.1139 0 0.9697 0.0
W1 W+6 0 0 0 0.1538 0.0
Ta5 Ta+5 0.1524 0.30921 0 0.8462 0.0
O7 O-2 0.876 0.0461 0 0.9697 0.0
Ta2 Ta+5 0.0709 0.07223 0 0.8462 0.0
O4 O-2 0.392 0.158 0 0.9697 0.0
Ta4 Ta+5 0.0822 0.23368 0 0.8462 0.0
O18 O-2 0.21 0.034 0 0.5 0.0
O6 O-2 0.642 -0.003 0 0.9697 0.0
